data_7025719
loop_
_publ_author_name
'Bettucci, Lorenzo'
'Bianchini, Claudio'
'Oberhauser, Werner'
'Vogt, Matthias'
'Gr\"utzmacher, Hansj\"org'

_publ_section_title
;
 Chemoselective methoxycarbonylation of terminal alkynes catalyzed by
 Pd(II)-TROPP complexes.
;
_journal_issue 28
_journal_name_full 'Dalton transactions (Cambridge, England : 2003)'
_journal_page_first 6509
_journal_page_last 6517
_journal_paper_doi 10.1039/c002976a
_journal_volume 39
_journal_year 2010
_chemical_formula_moiety 'C27 H24 Cl P Pd, 0.5(C H2 Cl2)'
_chemical_formula_sum 'C28.5 H25 Cl2 P Pd'
_chemical_formula_weight 575.76
_chemical_name_common (PdClMe(trop))
_chemical_name_systematic '[PdClMe(trop)]'
_space_group_IT_number 14
_symmetry_cell_setting monoclinic
_symmetry_space_group_name_Hall '-P 2ybc'
_symmetry_space_group_name_H-M 'P 1 21/c 1'
_atom_sites_solution_hydrogens geom
_atom_sites_solution_primary direct
_atom_sites_solution_secondary difmap
_audit_creation_date 2010-04-20T15:12:25-00:00
_audit_creation_method 'WinGX routine CIF_UPDATE'
_cell_angle_alpha 90
_cell_angle_beta 92.175(5)
_cell_angle_gamma 90
_cell_formula_units_Z 4
_cell_length_a 8.907(5)
_cell_length_b 19.718(5)
_cell_length_c 15.161(5)
_cell_measurement_temperature 293(2)
_cell_volume 2660.8(19)
_computing_molecular_graphics 'ORTEP-3 (Farrugia, 1997)'
_computing_structure_refinement 'SHELXL-97 (Sheldrick, 1997)'
_computing_structure_solution 'SIR-97 (J. Appl. Cryst. 1999, 32, 115)'
_diffrn_ambient_temperature 293(2)
_diffrn_measured_fraction_theta_full 0.994
_diffrn_measured_fraction_theta_max 0.994
_diffrn_measurement_device_type 'Enraf Nonius CAD4'
_diffrn_radiation_monochromator graphite
_diffrn_radiation_type MoK\a
_diffrn_radiation_wavelength 0.71069
_diffrn_reflns_av_unetI/netI 0.125
_diffrn_reflns_limit_h_max 10
_diffrn_reflns_limit_h_min -10
_diffrn_reflns_limit_k_max 23
_diffrn_reflns_limit_k_min 0
_diffrn_reflns_limit_l_max 17
_diffrn_reflns_limit_l_min 0
_diffrn_reflns_number 4654
_diffrn_reflns_theta_full 24.98
_diffrn_reflns_theta_max 24.98
_diffrn_reflns_theta_min 2.51
_exptl_absorpt_coefficient_mu 0.973
_exptl_absorpt_correction_T_max 0.840
_exptl_absorpt_correction_T_min 0.812
_exptl_absorpt_correction_type psi-scan
_exptl_crystal_colour white
_exptl_crystal_density_diffrn 1.437
_exptl_crystal_density_method 'not measured'
_exptl_crystal_description prism
_exptl_crystal_F_000 1164
_exptl_crystal_size_max 0.30
_exptl_crystal_size_mid 0.20
_exptl_crystal_size_min 0.20
_refine_diff_density_max 0.881
_refine_diff_density_min -0.48
_refine_diff_density_rms 0.105
_refine_ls_extinction_method none
_refine_ls_goodness_of_fit_ref 1.029
_refine_ls_hydrogen_treatment constr
_refine_ls_matrix_type full
_refine_ls_number_parameters 293
_refine_ls_number_reflns 4654
_refine_ls_number_restraints 3
_refine_ls_restrained_S_all 1.029
_refine_ls_R_factor_all 0.1759
_refine_ls_R_factor_gt 0.0686
_refine_ls_shift/su_max 0.021
_refine_ls_shift/su_mean 0
_refine_ls_structure_factor_coef Fsqd
_refine_ls_weighting_details 'calc w=1/[\s^2^(Fo^2^)+(0.1020P)^2^+0.0000P] where P=(Fo^2^+2Fc^2^)/3'
_refine_ls_weighting_scheme calc
_refine_ls_wR_factor_gt 0.1659
_refine_ls_wR_factor_ref 0.2076
_reflns_number_gt 2463
_reflns_number_total 4654
_reflns_threshold_expression >2sigma(I)
_cod_data_source_file c002976a.txt
_cod_data_source_block tropos
_cod_original_sg_symbol_H-M 'P 21/c'
_cod_original_formula_sum 'C28.50 H25 Cl2 P Pd'
_cod_database_code 7025719

loop_
_symmetry_equiv_pos_as_xyz
'x, y, z'
'-x, y+1/2, -z+1/2'
'-x, -y, -z'
'x, -y-1/2, z-1/2'

loop_
_atom_site_label
_atom_site_type_symbol
_atom_site_fract_x
_atom_site_fract_y
_atom_site_fract_z
_atom_site_U_iso_or_equiv
_atom_site_adp_type
_atom_site_occupancy
_atom_site_symmetry_multiplicity
_atom_site_calc_flag
_atom_site_refinement_flags
Pd1 Pd 0.82926(9) 0.18363(4) 0.01140(5) 0.0580(3) Uani 1 1 d .
Cl1 Cl 0.8881(4) 0.11745(16) -0.11421(17) 0.0891(9) Uani 1 1 d .
P1 P 0.7678(2) 0.24695(12) 0.12458(15) 0.0474(6) Uani 1 1 d .
C1 C 0.9376(8) 0.2541(4) 0.2003(5) 0.046(2) Uani 1 1 d .
H1 H 0.9095 0.2824 0.2502 0.055 Uiso 1 1 calc R
C2 C 1.0618(9) 0.2902(5) 0.1557(6) 0.049(2) Uani 1 1 d .
C3 C 1.1108(10) 0.3530(5) 0.1837(7) 0.064(3) Uani 1 1 d .
H3 H 1.0659 0.3728 0.2317 0.077 Uiso 1 1 calc R
C4 C 1.2232(12) 0.3880(6) 0.1436(9) 0.088(4) Uani 1 1 d .
H4 H 1.2555 0.4299 0.165 0.106 Uiso 1 1 calc R
C5 C 1.2872(12) 0.3591(7) 0.0709(10) 0.094(4) Uani 1 1 d .
H5 H 1.3624 0.3825 0.0428 0.113 Uiso 1 1 calc R
C6 C 1.2418(11) 0.2959(6) 0.0387(7) 0.073(3) Uani 1 1 d .
H6 H 1.2862 0.2772 -0.0102 0.087 Uiso 1 1 calc R
C7 C 1.1275(9) 0.2608(5) 0.0814(6) 0.056(2) Uani 1 1 d .
C8 C 1.0901(10) 0.1945(6) 0.0464(6) 0.065(3) Uani 1 1 d .
H8 H 1.1027 0.1891 -0.0138 0.079 Uiso 1 1 calc R
C9 C 1.0386(10) 0.1383(5) 0.0893(6) 0.059(2) Uani 1 1 d .
H9 H 1.0163 0.1006 0.0545 0.07 Uiso 1 1 calc R
C10 C 1.0149(9) 0.1312(5) 0.1838(6) 0.053(2) Uani 1 1 d .
C11 C 1.0293(10) 0.0668(5) 0.2205(7) 0.062(3) Uani 1 1 d .
H11 H 1.0445 0.0297 0.184 0.075 Uiso 1 1 calc R
C12 C 1.0216(11) 0.0571(5) 0.3104(8) 0.068(3) Uani 1 1 d .
H12 H 1.035 0.0141 0.3347 0.082 Uiso 1 1 calc R
C13 C 0.9937(11) 0.1118(6) 0.3634(7) 0.072(3) Uani 1 1 d .
H13 H 0.9898 0.1056 0.4241 0.087 Uiso 1 1 calc R
C14 C 0.9716(10) 0.1753(5) 0.3286(6) 0.058(2) Uani 1 1 d .
H14 H 0.9528 0.2118 0.3654 0.07 Uiso 1 1 calc R
C15 C 0.9776(9) 0.1850(5) 0.2370(5) 0.046(2) Uani 1 1 d .
C16 C 0.6216(9) 0.2123(5) 0.1895(6) 0.051(2) Uani 1 1 d .
C17 C 0.6235(14) 0.1447(6) 0.2103(10) 0.105(5) Uani 1 1 d .
H17 H 0.7004 0.1175 0.1903 0.126 Uiso 1 1 calc R
C18 C 0.5125(18) 0.1159(7) 0.2606(12) 0.143(7) Uani 1 1 d .
H18 H 0.5174 0.0699 0.2736 0.172 Uiso 1 1 calc R
C19 C 0.3988(12) 0.1528(7) 0.2909(8) 0.080(3) Uani 1 1 d .
H19 H 0.3236 0.1323 0.3225 0.095 Uiso 1 1 calc R
C20 C 0.3956(12) 0.2192(7) 0.2750(7) 0.083(3) Uani 1 1 d .
H20 H 0.3193 0.2456 0.2973 0.1 Uiso 1 1 calc R
C21 C 0.5073(11) 0.2499(6) 0.2245(6) 0.071(3) Uani 1 1 d .
H21 H 0.5038 0.2964 0.2147 0.086 Uiso 1 1 calc R
C22 C 0.7218(9) 0.3347(4) 0.1031(6) 0.047(2) Uani 1 1 d .
C23 C 0.7034(10) 0.3797(5) 0.1715(6) 0.058(2) Uani 1 1 d .
H23 H 0.7101 0.3641 0.2294 0.07 Uiso 1 1 calc R
C24 C 0.6751(12) 0.4481(6) 0.1552(8) 0.078(3) Uani 1 1 d .
H24 H 0.6642 0.4777 0.2022 0.094 Uiso 1 1 calc R
C25 C 0.6635(12) 0.4717(6) 0.0721(9) 0.076(3) Uani 1 1 d .
H25 H 0.644 0.5174 0.0618 0.091 Uiso 1 1 calc R
C26 C 0.6800(11) 0.4289(6) 0.0030(8) 0.077(3) Uani 1 1 d .
H26 H 0.6728 0.4457 -0.0543 0.093 Uiso 1 1 calc R
C27 C 0.7081(11) 0.3593(6) 0.0169(7) 0.069(3) Uani 1 1 d .
H27 H 0.7174 0.3301 -0.0308 0.082 Uiso 1 1 calc R
C28 C 0.6052(11) 0.1955(6) -0.0345(7) 0.083(4) Uani 1 1 d .
H28A H 0.6011 0.227 -0.0829 0.125 Uiso 1 1 calc R
H28B H 0.5462 0.2125 0.0123 0.125 Uiso 1 1 calc R
H28C H 0.566 0.1525 -0.054 0.125 Uiso 1 1 calc R
Cl2 Cl 0.5744(18) -0.0009(10) -0.0475(9) 0.281(8) Uiso 0.5 1 d PD
Cl3 Cl 0.630(3) -0.0491(17) 0.1309(13) 0.477(18) Uiso 0.5 1 d PD
C29 C 0.7157(19) -0.0125(15) 0.0386(14) 0.108(9) Uiso 0.5 1 d PD
H29A H 0.7943 -0.0421 0.0184 0.13 Uiso 0.5 1 calc PR
H29B H 0.7604 0.0308 0.0548 0.13 Uiso 0.5 1 calc PR

loop_
_atom_site_aniso_label
_atom_site_aniso_U_11
_atom_site_aniso_U_22
_atom_site_aniso_U_33
_atom_site_aniso_U_23
_atom_site_aniso_U_13
_atom_site_aniso_U_12
Pd1 0.0593(5) 0.0594(5) 0.0551(4) -0.0040(4) 0.0006(3) 0.0118(4)
Cl1 0.112(2) 0.094(2) 0.0621(15) -0.0164(15) 0.0059(15) 0.0190(19)
P1 0.0385(12) 0.0470(14) 0.0570(13) 0.0038(11) 0.0029(10) 0.0023(11)
C1 0.037(5) 0.041(5) 0.060(5) 0.011(4) 0.012(4) -0.001(4)
C2 0.040(5) 0.045(5) 0.061(5) 0.015(4) -0.001(4) -0.001(4)
C3 0.054(6) 0.054(7) 0.086(7) 0.007(6) 0.010(5) -0.003(5)
C4 0.067(8) 0.068(8) 0.132(10) 0.020(8) 0.015(7) -0.030(6)
C5 0.048(7) 0.103(11) 0.132(11) 0.063(9) -0.003(7) -0.010(7)
C6 0.056(6) 0.092(9) 0.072(7) 0.029(6) 0.020(5) -0.002(6)
C7 0.042(5) 0.060(7) 0.067(6) 0.016(5) 0.003(4) 0.002(5)
C8 0.054(6) 0.085(9) 0.059(5) -0.006(6) 0.022(5) 0.015(6)
C9 0.051(6) 0.056(6) 0.069(6) -0.006(5) -0.003(5) 0.016(5)
C10 0.039(5) 0.052(6) 0.066(6) 0.005(5) -0.002(4) 0.011(4)
C11 0.050(6) 0.057(7) 0.080(7) 0.003(6) -0.001(5) 0.010(5)
C12 0.057(6) 0.043(6) 0.104(8) 0.019(6) -0.003(6) 0.005(5)
C13 0.059(6) 0.078(8) 0.080(7) 0.029(7) -0.002(5) -0.003(6)
C14 0.051(6) 0.057(6) 0.067(6) 0.002(5) 0.001(4) 0.005(5)
C15 0.039(5) 0.045(5) 0.055(5) 0.011(5) 0.006(4) 0.002(4)
C16 0.028(5) 0.052(6) 0.074(6) 0.006(5) 0.000(4) 0.002(4)
C17 0.085(9) 0.055(8) 0.178(14) 0.005(8) 0.056(9) -0.011(7)
C18 0.121(12) 0.067(9) 0.25(2) 0.018(11) 0.067(13) -0.020(9)
C19 0.048(7) 0.079(9) 0.113(9) 0.010(7) 0.020(6) -0.017(6)
C20 0.058(7) 0.107(11) 0.085(8) -0.002(7) 0.015(6) -0.012(7)
C21 0.071(7) 0.060(7) 0.083(7) 0.006(6) 0.015(6) -0.005(6)
C22 0.037(5) 0.040(5) 0.065(5) 0.006(4) 0.010(4) 0.006(4)
C23 0.056(6) 0.043(6) 0.075(6) 0.002(5) -0.001(5) 0.001(5)
C24 0.069(7) 0.052(7) 0.111(9) -0.024(7) -0.022(7) 0.001(6)
C25 0.060(7) 0.050(7) 0.119(10) 0.018(7) 0.008(7) 0.012(5)
C26 0.057(7) 0.076(8) 0.100(9) 0.036(7) 0.014(6) 0.010(6)
C27 0.064(6) 0.075(8) 0.068(6) 0.018(6) 0.024(5) 0.019(6)
C28 0.060(6) 0.099(9) 0.089(7) -0.034(7) -0.031(5) 0.033(6)

loop_
_atom_type_symbol
_atom_type_description
_atom_type_scat_dispersion_real
_atom_type_scat_dispersion_imag
_atom_type_scat_source
C C 0.0033 0.0016 'International Tables Vol C Tables 4.2.6.8 and 6.1.1.4'
H H 0 0 'International Tables Vol C Tables 4.2.6.8 and 6.1.1.4'
Cl Cl 0.1484 0.1585 'International Tables Vol C Tables 4.2.6.8 and 6.1.1.4'
P P 0.1023 0.0942 'International Tables Vol C Tables 4.2.6.8 and 6.1.1.4'
Pd Pd -0.9988 1.0072 'International Tables Vol C Tables 4.2.6.8 and 6.1.1.4'

loop_
_geom_angle_atom_site_label_1
_geom_angle_atom_site_label_2
_geom_angle_atom_site_label_3
_geom_angle
_geom_angle_site_symmetry_1
_geom_angle_site_symmetry_3
C28 Pd1 P1 86.2(3) . .
C28 Pd1 C9 159.4(4) . .
P1 Pd1 C9 92.3(2) . .
C28 Pd1 C8 166.7(4) . .
P1 Pd1 C8 92.6(2) . .
C9 Pd1 C8 33.8(3) . .
C28 Pd1 Cl1 91.8(3) . .
P1 Pd1 Cl1 177.75(10) . .
C9 Pd1 Cl1 90.0(2) . .
C8 Pd1 Cl1 89.1(2) . .
C16 P1 C22 107.4(4) . .
C16 P1 C1 106.2(4) . .
C22 P1 C1 102.2(4) . .
C16 P1 Pd1 114.6(3) . .
C22 P1 Pd1 117.6(3) . .
C1 P1 Pd1 107.5(3) . .
C2 C1 C15 115.3(7) . .
C2 C1 P1 110.6(6) . .
C15 C1 P1 109.4(6) . .
C2 C1 H1 107 . .
C15 C1 H1 107 . .
P1 C1 H1 107 . .
C3 C2 C7 118.6(8) . .
C3 C2 C1 121.3(8) . .
C7 C2 C1 120.0(8) . .
C4 C3 C2 122.9(10) . .
C4 C3 H3 118.6 . .
C2 C3 H3 118.6 . .
C3 C4 C5 118.3(11) . .
C3 C4 H4 120.8 . .
C5 C4 H4 120.8 . .
C4 C5 C6 121.7(11) . .
C4 C5 H5 119.2 . .
C6 C5 H5 119.2 . .
C5 C6 C7 119.0(11) . .
C5 C6 H6 120.5 . .
C7 C6 H6 120.5 . .
C6 C7 C2 119.5(10) . .
C6 C7 C8 115.9(9) . .
C2 C7 C8 124.5(8) . .
C9 C8 C7 129.2(9) . .
C9 C8 Pd1 72.0(5) . .
C7 C8 Pd1 112.0(6) . .
C9 C8 H8 115.4 . .
C7 C8 H8 115.4 . .
Pd1 C8 H8 85.6 . .
C8 C9 C10 127.3(9) . .
C8 C9 Pd1 74.2(5) . .
C10 C9 Pd1 112.8(6) . .
C8 C9 H9 116.3 . .
C10 C9 H9 116.3 . .
Pd1 C9 H9 82.5 . .
C15 C10 C11 119.2(8) . .
C15 C10 C9 123.0(8) . .
C11 C10 C9 117.8(9) . .
C12 C11 C10 121.0(10) . .
C12 C11 H11 119.5 . .
C10 C11 H11 119.5 . .
C13 C12 C11 119.0(10) . .
C13 C12 H12 120.5 . .
C11 C12 H12 120.5 . .
C14 C13 C12 121.3(10) . .
C14 C13 H13 119.4 . .
C12 C13 H13 119.4 . .
C13 C14 C15 119.7(9) . .
C13 C14 H14 120.2 . .
C15 C14 H14 120.2 . .
C10 C15 C14 119.5(8) . .
C10 C15 C1 122.4(7) . .
C14 C15 C1 118.0(8) . .
C17 C16 C21 115.9(9) . .
C17 C16 P1 119.6(8) . .
C21 C16 P1 124.4(8) . .
C16 C17 C18 121.3(12) . .
C16 C17 H17 119.3 . .
C18 C17 H17 119.3 . .
C19 C18 C17 121.9(13) . .
C19 C18 H18 119.1 . .
C17 C18 H18 119.1 . .
C20 C19 C18 118.8(11) . .
C20 C19 H19 120.6 . .
C18 C19 H19 120.6 . .
C19 C20 C21 120.6(12) . .
C19 C20 H20 119.7 . .
C21 C20 H20 119.7 . .
C16 C21 C20 121.4(11) . .
C16 C21 H21 119.3 . .
C20 C21 H21 119.3 . .
C23 C22 C27 118.2(8) . .
C23 C22 P1 120.9(7) . .
C27 C22 P1 120.9(7) . .
C22 C23 C24 121.0(10) . .
C22 C23 H23 119.5 . .
C24 C23 H23 119.5 . .
C25 C24 C23 120.6(10) . .
C25 C24 H24 119.7 . .
C23 C24 H24 119.7 . .
C24 C25 C26 120.1(10) . .
C24 C25 H25 119.9 . .
C26 C25 H25 119.9 . .
C25 C26 C27 121.0(10) . .
C25 C26 H26 119.5 . .
C27 C26 H26 119.5 . .
C22 C27 C26 119.1(10) . .
C22 C27 H27 120.4 . .
C26 C27 H27 120.4 . .
Pd1 C28 H28A 109.5 . .
Pd1 C28 H28B 109.5 . .
H28A C28 H28B 109.5 . .
Pd1 C28 H28C 109.5 . .
H28A C28 H28C 109.5 . .
H28B C28 H28C 109.5 . .
C29 Cl2 Cl2 86.8(10) . 3_655
C29 Cl2 Cl3 159.7(16) . 3_655
Cl2 Cl2 Cl3 82.1(9) 3_655 3_655
C29 Cl3 Cl2 76.0(9) . 3_655
Cl3 C29 Cl2 108.3(8) . .
Cl3 C29 H29A 110 . .
Cl2 C29 H29A 110 . .
Cl3 C29 H29B 110 . .
Cl2 C29 H29B 110 . .
H29A C29 H29B 108.4 . .

loop_
_geom_bond_atom_site_label_1
_geom_bond_atom_site_label_2
_geom_bond_distance
_geom_bond_site_symmetry_2
Pd1 C28 2.102(9) .
Pd1 P1 2.208(2) .
Pd1 C9 2.346(9) .
Pd1 C8 2.373(10) .
Pd1 Cl1 2.383(3) .
P1 C16 1.797(9) .
P1 C22 1.805(8) .
P1 C1 1.869(8) .
C1 C2 1.498(11) .
C1 C15 1.510(11) .
C1 H1 0.98 .
C2 C3 1.376(13) .
C2 C7 1.413(12) .
C3 C4 1.376(13) .
C3 H3 0.93 .
C4 C5 1.382(17) .
C4 H4 0.93 .
C5 C6 1.393(16) .
C5 H5 0.93 .
C6 C7 1.409(12) .
C6 H6 0.93 .
C7 C8 1.445(13) .
C8 C9 1.373(13) .
C8 H8 0.93 .
C9 C10 1.462(12) .
C9 H9 0.93 .
C10 C15 1.381(12) .
C10 C11 1.390(13) .
C11 C12 1.380(13) .
C11 H11 0.93 .
C12 C13 1.373(14) .
C12 H12 0.93 .
C13 C14 1.370(13) .
C13 H13 0.93 .
C14 C15 1.404(12) .
C14 H14 0.93 .
C16 C17 1.368(14) .
C16 C21 1.382(12) .
C17 C18 1.392(16) .
C17 H17 0.93 .
C18 C19 1.342(17) .
C18 H18 0.93 .
C19 C20 1.331(15) .
C19 H19 0.93 .
C20 C21 1.415(13) .
C20 H20 0.93 .
C21 H21 0.93 .
C22 C23 1.379(12) .
C22 C27 1.395(12) .
C23 C24 1.393(13) .
C23 H23 0.93 .
C24 C25 1.344(15) .
C24 H24 0.93 .
C25 C26 1.357(15) .
C25 H25 0.93 .
C26 C27 1.409(15) .
C26 H26 0.93 .
C27 H27 0.93 .
C28 H28A 0.96 .
C28 H28B 0.96 .
C28 H28C 0.96 .
Cl2 C29 1.793(10) .
Cl2 Cl2 2.00(3) 3_655
Cl2 Cl3 2.39(3) 3_655
Cl3 C29 1.775(10) .
Cl3 Cl2 2.39(3) 3_655
C29 H29A 0.97 .
C29 H29B 0.97 .
